data_4102641
loop_
_publ_author_name
'Matthew D. Millard'
'Curtis E. Moore'
'Arnold L. Rheingold'
'Joshua S. Figueroa'

_publ_section_title
;
 Four-Coordinate Iridium(I) Monohydrides: Reversible Dinitrogen Binding,
 Bond Activations, and Deprotonations
;
_journal_name_full 'Journal of the American Chemical Society'
_journal_page_first 8921
_journal_page_last 8923
_journal_paper_doi 10.1021/ja1037808
_journal_volume 132
_journal_year 2010
_chemical_formula_sum 'C34 H67 Ir P2'
_chemical_formula_weight 730.02
_chemical_name_common H5Ir(P(CH2Ad)(i-Pr)2)2
_chemical_name_systematic
;
 ?
;
_space_group_IT_number 14
_symmetry_cell_setting monoclinic
_symmetry_space_group_name_Hall '-P 2ybc'
_symmetry_space_group_name_H-M 'P 1 21/c 1'
_atom_sites_solution_hydrogens geom
_atom_sites_solution_primary direct
_atom_sites_solution_secondary difmap
_audit_creation_method SHELXL-97
_cell_angle_alpha 90.00
_cell_angle_beta 98.916(15)
_cell_angle_gamma 90.00
_cell_formula_units_Z 4
_cell_length_a 10.776(13)
_cell_length_b 12.182(14)
_cell_length_c 26.90(3)
_cell_measurement_reflns_used 6484
_cell_measurement_temperature 100(2)
_cell_measurement_theta_max 25.6
_cell_measurement_theta_min 1.5
_cell_volume 3489(7)
_computing_cell_refinement 'Bruker SAINT'
_computing_data_collection 'Bruker APEX2'
_computing_data_reduction 'Bruker SAINT'
_computing_molecular_graphics 'Bruker SHELXTL'
_computing_publication_material 'Bruker SHELXTL'
_computing_structure_refinement 'SHELXL-97 (Sheldrick, 2008)'
_computing_structure_solution 'SHELXS-97 (Sheldrick, 1990)'
_diffrn_ambient_temperature 100(2)
_diffrn_measured_fraction_theta_full 1.000
_diffrn_measured_fraction_theta_max 0.990
_diffrn_measurement_device_type 'Bruker APEX CCD'
_diffrn_measurement_method '\f and \w scans'
_diffrn_radiation_monochromator graphite
_diffrn_radiation_source 'fine-focus sealed tube'
_diffrn_radiation_type MoK\a
_diffrn_radiation_wavelength 0.71073
_diffrn_reflns_av_R_equivalents 0.1225
_diffrn_reflns_av_sigmaI/netI 0.0812
_diffrn_reflns_limit_h_max 13
_diffrn_reflns_limit_h_min -12
_diffrn_reflns_limit_k_max 14
_diffrn_reflns_limit_k_min -14
_diffrn_reflns_limit_l_max 32
_diffrn_reflns_limit_l_min -31
_diffrn_reflns_number 35407
_diffrn_reflns_theta_full 25.00
_diffrn_reflns_theta_max 25.58
_diffrn_reflns_theta_min 1.53
_exptl_absorpt_coefficient_mu 3.938
_exptl_absorpt_correction_T_max 0.4645
_exptl_absorpt_correction_T_min 0.4275
_exptl_absorpt_correction_type multi-scan
_exptl_absorpt_process_details SADABS
_exptl_crystal_colour yellow
_exptl_crystal_density_diffrn 1.390
_exptl_crystal_density_method 'not measured'
_exptl_crystal_description plates
_exptl_crystal_F_000 1512
_exptl_crystal_size_max 0.26
_exptl_crystal_size_mid 0.25
_exptl_crystal_size_min 0.23
_refine_diff_density_max 2.694
_refine_diff_density_min -1.750
_refine_diff_density_rms 0.166
_refine_ls_extinction_coef none
_refine_ls_extinction_expression Fc^*^=kFc[1+0.001xFc^2^\l^3^/sin(2\q)]^-1/4^
_refine_ls_extinction_method SHELXL
_refine_ls_goodness_of_fit_ref 1.033
_refine_ls_hydrogen_treatment mixed
_refine_ls_matrix_type full
_refine_ls_number_parameters 364
_refine_ls_number_reflns 6484
_refine_ls_number_restraints 10
_refine_ls_restrained_S_all 1.032
_refine_ls_R_factor_all 0.0683
_refine_ls_R_factor_gt 0.0451
_refine_ls_shift/su_max 0.082
_refine_ls_shift/su_mean 0.000
_refine_ls_structure_factor_coef Fsqd
_refine_ls_weighting_details 'calc w=1/[\s^2^(Fo^2^)+(0.0406P)^2^+0.0000P] where P=(Fo^2^+2Fc^2^)/3'
_refine_ls_weighting_scheme calc
_refine_ls_wR_factor_gt 0.0945
_refine_ls_wR_factor_ref 0.1048
_reflns_number_gt 4918
_reflns_number_total 6484
_reflns_threshold_expression >2sigma(I)
_cod_data_source_file ja1037808_si_002_08.cif
_cod_data_source_block jfig191
_cod_database_code 4102641

loop_
_symmetry_equiv_pos_as_xyz
'x, y, z'
'-x, y+1/2, -z+1/2'
'-x, -y, -z'
'x, -y-1/2, z-1/2'

loop_
_atom_site_label
_atom_site_type_symbol
_atom_site_fract_x
_atom_site_fract_y
_atom_site_fract_z
_atom_site_U_iso_or_equiv
_atom_site_adp_type
_atom_site_occupancy
_atom_site_symmetry_multiplicity
_atom_site_calc_flag
_atom_site_refinement_flags
Ir1 Ir 0.18117(2) 0.32037(2) 0.374138(8) 0.01913(11) Uani 1 1 d D
P1 P 0.23957(16) 0.19414(13) 0.43871(5) 0.0181(4) Uani 1 1 d .
P2 P 0.10406(16) 0.44680(13) 0.31221(5) 0.0185(4) Uani 1 1 d .
C1 C 0.4039(6) 0.1754(6) 0.4730(2) 0.0246(15) Uani 1 1 d .
H1A H 0.4017 0.1976 0.5082 0.030 Uiso 1 1 calc R
H1B H 0.4197 0.0953 0.4737 0.030 Uiso 1 1 calc R
C2 C 0.5225(6) 0.2290(5) 0.4581(2) 0.0223(15) Uani 1 1 d .
C3 C 0.5238(6) 0.3539(6) 0.4676(2) 0.0256(16) Uani 1 1 d .
H3A H 0.5159 0.3682 0.5032 0.031 Uiso 1 1 calc R
H3B H 0.4511 0.3882 0.4462 0.031 Uiso 1 1 calc R
C4 C 0.6476(6) 0.4061(6) 0.4556(2) 0.0312(17) Uani 1 1 d .
H4 H 0.6461 0.4871 0.4615 0.037 Uiso 1 1 calc R
C5 C 0.7601(7) 0.3553(6) 0.4896(3) 0.0371(19) Uani 1 1 d .
H5A H 0.7542 0.3707 0.5253 0.045 Uiso 1 1 calc R
H5B H 0.8390 0.3881 0.4819 0.045 Uiso 1 1 calc R
C6 C 0.7615(7) 0.2303(6) 0.4809(2) 0.0327(17) Uani 1 1 d .
H6 H 0.8342 0.1969 0.5035 0.039 Uiso 1 1 calc R
C7 C 0.6380(6) 0.1795(6) 0.4924(3) 0.0313(17) Uani 1 1 d .
H7A H 0.6303 0.1932 0.5281 0.038 Uiso 1 1 calc R
H7B H 0.6397 0.0991 0.4873 0.038 Uiso 1 1 calc R
C8 C 0.7752(7) 0.2092(6) 0.4263(2) 0.0317(17) Uani 1 1 d .
H8A H 0.7796 0.1292 0.4203 0.038 Uiso 1 1 calc R
H8B H 0.8539 0.2430 0.4189 0.038 Uiso 1 1 calc R
C9 C 0.6621(6) 0.2585(6) 0.3913(2) 0.0275(16) Uani 1 1 d .
H9 H 0.6706 0.2432 0.3554 0.033 Uiso 1 1 calc R
C10 C 0.6591(7) 0.3835(6) 0.3997(2) 0.0291(16) Uani 1 1 d .
H10A H 0.5867 0.4162 0.3775 0.035 Uiso 1 1 calc R
H10B H 0.7370 0.4173 0.3915 0.035 Uiso 1 1 calc R
C11 C 0.5409(6) 0.2054(6) 0.4034(2) 0.0262(16) Uani 1 1 d .
H11A H 0.5446 0.1251 0.3982 0.031 Uiso 1 1 calc R
H11B H 0.4681 0.2344 0.3801 0.031 Uiso 1 1 calc R
C12 C 0.1507(7) 0.2181(6) 0.4922(2) 0.0271(16) Uani 1 1 d .
H12 H 0.0600 0.2241 0.4773 0.032 Uiso 1 1 calc R
C13 C 0.1871(8) 0.3288(5) 0.5189(2) 0.0336(18) Uani 1 1 d .
H13A H 0.1280 0.3456 0.5421 0.050 Uiso 1 1 calc R
H13B H 0.1841 0.3872 0.4937 0.050 Uiso 1 1 calc R
H13C H 0.2724 0.3236 0.5378 0.050 Uiso 1 1 calc R
C14 C 0.1602(7) 0.1242(6) 0.5316(2) 0.0311(17) Uani 1 1 d .
H14A H 0.2485 0.1118 0.5456 0.047 Uiso 1 1 calc R
H14B H 0.1245 0.0569 0.5153 0.047 Uiso 1 1 calc R
H14C H 0.1135 0.1446 0.5587 0.047 Uiso 1 1 calc R
C15 C 0.1989(6) 0.0493(5) 0.4214(2) 0.0208(14) Uani 1 1 d .
H15 H 0.2194 0.0045 0.4527 0.025 Uiso 1 1 calc R
C16 C 0.2790(7) 0.0030(6) 0.3826(2) 0.0301(17) Uani 1 1 d .
H16A H 0.2509 -0.0715 0.3728 0.045 Uiso 1 1 calc R
H16B H 0.3677 0.0013 0.3978 0.045 Uiso 1 1 calc R
H16C H 0.2688 0.0501 0.3527 0.045 Uiso 1 1 calc R
C17 C 0.0584(6) 0.0324(6) 0.4018(2) 0.0329(17) Uani 1 1 d .
H17A H 0.0340 0.0773 0.3716 0.049 Uiso 1 1 calc R
H17B H 0.0090 0.0544 0.4278 0.049 Uiso 1 1 calc R
H17C H 0.0427 -0.0451 0.3934 0.049 Uiso 1 1 calc R
C18 C 0.1066(6) 0.5917(5) 0.3356(2) 0.0240(15) Uani 1 1 d .
H18 H 0.0706 0.6387 0.3064 0.029 Uiso 1 1 calc R
C19 C 0.2401(7) 0.6326(6) 0.3535(3) 0.0322(17) Uani 1 1 d .
H19A H 0.2374 0.7098 0.3636 0.048 Uiso 1 1 calc R
H19B H 0.2899 0.6257 0.3262 0.048 Uiso 1 1 calc R
H19C H 0.2786 0.5886 0.3823 0.048 Uiso 1 1 calc R
C20 C 0.0242(7) 0.6090(6) 0.3772(2) 0.0309(17) Uani 1 1 d .
H20A H 0.0583 0.5660 0.4070 0.046 Uiso 1 1 calc R
H20B H -0.0619 0.5850 0.3649 0.046 Uiso 1 1 calc R
H20C H 0.0239 0.6870 0.3861 0.046 Uiso 1 1 calc R
C21 C 0.1652(6) 0.4698(5) 0.2510(2) 0.0215(14) Uani 1 1 d .
H21A H 0.0936 0.4556 0.2240 0.026 Uiso 1 1 calc R
H21B H 0.1834 0.5493 0.2496 0.026 Uiso 1 1 calc R
C22 C 0.2791(6) 0.4106(5) 0.2348(2) 0.0195(14) Uani 1 1 d .
C23 C 0.2570(6) 0.2864(5) 0.2283(2) 0.0217(15) Uani 1 1 d .
H23A H 0.2437 0.2541 0.2608 0.026 Uiso 1 1 calc R
H23B H 0.1802 0.2735 0.2036 0.026 Uiso 1 1 calc R
C24 C 0.3684(6) 0.2301(5) 0.2101(2) 0.0243(15) Uani 1 1 d .
H24 H 0.3521 0.1493 0.2074 0.029 Uiso 1 1 calc R
C25 C 0.4883(6) 0.2507(5) 0.2487(2) 0.0276(16) Uani 1 1 d .
H25A H 0.4771 0.2205 0.2819 0.033 Uiso 1 1 calc R
H25B H 0.5607 0.2130 0.2376 0.033 Uiso 1 1 calc R
C26 C 0.5144(6) 0.3751(5) 0.2534(2) 0.0205(14) Uani 1 1 d .
H26 H 0.5926 0.3886 0.2779 0.025 Uiso 1 1 calc R
C27 C 0.5306(6) 0.4206(6) 0.2005(2) 0.0261(16) Uani 1 1 d .
H27A H 0.5484 0.5004 0.2029 0.031 Uiso 1 1 calc R
H27B H 0.6023 0.3838 0.1886 0.031 Uiso 1 1 calc R
C28 C 0.4096(6) 0.4001(6) 0.1631(2) 0.0265(16) Uani 1 1 d .
H28 H 0.4195 0.4308 0.1295 0.032 Uiso 1 1 calc R
C29 C 0.2980(6) 0.4566(6) 0.1822(2) 0.0234(15) Uani 1 1 d .
H29A H 0.2206 0.4446 0.1578 0.028 Uiso 1 1 calc R
H29B H 0.3135 0.5367 0.1849 0.028 Uiso 1 1 calc R
C30 C 0.3874(7) 0.2750(6) 0.1584(2) 0.0298(17) Uani 1 1 d .
H30A H 0.3122 0.2597 0.1332 0.036 Uiso 1 1 calc R
H30B H 0.4607 0.2390 0.1472 0.036 Uiso 1 1 calc R
C31 C 0.4021(6) 0.4324(5) 0.2714(2) 0.0192(14) Uani 1 1 d .
H31A H 0.4179 0.5124 0.2739 0.023 Uiso 1 1 calc R
H31B H 0.3931 0.4050 0.3054 0.023 Uiso 1 1 calc R
C32 C -0.0664(6) 0.4239(5) 0.2891(2) 0.0231(15) Uani 1 1 d .
H32 H -0.1083 0.4167 0.3196 0.028 Uiso 1 1 calc R
C33 C -0.1332(7) 0.5176(6) 0.2577(2) 0.0319(17) Uani 1 1 d .
H33A H -0.0904 0.5320 0.2288 0.048 Uiso 1 1 calc R
H33B H -0.1313 0.5839 0.2784 0.048 Uiso 1 1 calc R
H33C H -0.2206 0.4968 0.2458 0.048 Uiso 1 1 calc R
C34 C -0.0887(7) 0.3145(5) 0.2599(2) 0.0290(16) Uani 1 1 d .
H34A H -0.1788 0.2982 0.2537 0.043 Uiso 1 1 calc R
H34B H -0.0440 0.2552 0.2798 0.043 Uiso 1 1 calc R
H34C H -0.0574 0.3209 0.2277 0.043 Uiso 1 1 calc R
H1I H 0.1835(19) 0.405(3) 0.4168(12) 0.08(3) Uiso 1 1 d D
H2I H 0.0468(12) 0.331(4) 0.3865(16) 0.08(3) Uiso 1 1 d D
H3I H 0.0959(16) 0.242(3) 0.3392(13) 0.06(2) Uiso 1 1 d D
H4I H 0.2606(19) 0.268(3) 0.3376(13) 0.06(2) Uiso 1 1 d D
H5I H 0.3158(12) 0.365(3) 0.3868(14) 0.027(17) Uiso 1 1 d D

loop_
_atom_site_aniso_label
_atom_site_aniso_U_11
_atom_site_aniso_U_22
_atom_site_aniso_U_33
_atom_site_aniso_U_23
_atom_site_aniso_U_13
_atom_site_aniso_U_12
Ir1 0.01912(18) 0.02165(16) 0.01706(14) 0.00356(10) 0.00417(9) 0.00101(12)
P1 0.0172(9) 0.0219(9) 0.0157(7) 0.0026(6) 0.0042(6) 0.0010(7)
P2 0.0204(10) 0.0178(9) 0.0172(7) 0.0011(6) 0.0030(6) 0.0013(7)
C1 0.020(4) 0.030(4) 0.023(3) 0.002(3) 0.001(3) 0.001(3)
C2 0.023(4) 0.023(4) 0.020(3) 0.003(3) 0.001(3) 0.003(3)
C3 0.023(4) 0.032(4) 0.022(3) -0.006(3) 0.006(3) -0.001(3)
C4 0.026(4) 0.028(4) 0.038(4) -0.004(3) 0.003(3) -0.009(3)
C5 0.035(5) 0.047(5) 0.028(4) -0.005(3) -0.001(3) -0.011(4)
C6 0.019(4) 0.045(5) 0.032(4) 0.015(3) -0.004(3) 0.002(4)
C7 0.021(4) 0.036(4) 0.034(4) 0.018(3) -0.002(3) -0.003(3)
C8 0.018(4) 0.037(4) 0.041(4) 0.001(3) 0.008(3) 0.002(3)
C9 0.017(4) 0.036(4) 0.031(4) 0.002(3) 0.008(3) 0.001(3)
C10 0.021(4) 0.034(4) 0.034(4) 0.008(3) 0.008(3) -0.002(3)
C11 0.021(4) 0.032(4) 0.025(3) -0.011(3) 0.002(3) -0.006(3)
C12 0.023(4) 0.039(4) 0.020(3) 0.002(3) 0.007(3) -0.001(3)
C13 0.052(5) 0.027(4) 0.025(3) -0.003(3) 0.014(3) -0.007(4)
C14 0.040(5) 0.033(4) 0.022(3) 0.003(3) 0.010(3) 0.001(4)
C15 0.029(4) 0.020(3) 0.016(3) 0.002(3) 0.008(3) 0.003(3)
C16 0.027(4) 0.030(4) 0.035(4) -0.003(3) 0.011(3) 0.010(3)
C17 0.034(5) 0.034(4) 0.032(4) 0.005(3) 0.008(3) 0.002(4)
C18 0.025(4) 0.018(3) 0.028(3) 0.001(3) 0.005(3) 0.003(3)
C19 0.042(5) 0.020(4) 0.035(4) 0.003(3) 0.007(3) -0.004(4)
C20 0.037(5) 0.032(4) 0.024(3) -0.006(3) 0.008(3) 0.002(4)
C21 0.019(4) 0.024(4) 0.022(3) 0.005(3) 0.006(3) 0.000(3)
C22 0.020(4) 0.021(3) 0.017(3) 0.003(3) 0.003(2) -0.002(3)
C23 0.023(4) 0.029(4) 0.015(3) 0.000(3) 0.007(2) -0.003(3)
C24 0.029(4) 0.019(3) 0.028(3) -0.002(3) 0.011(3) -0.005(3)
C25 0.028(4) 0.029(4) 0.029(3) 0.008(3) 0.015(3) 0.011(3)
C26 0.013(4) 0.026(4) 0.021(3) 0.001(3) 0.001(2) -0.001(3)
C27 0.021(4) 0.032(4) 0.028(3) 0.003(3) 0.012(3) -0.003(3)
C28 0.035(4) 0.028(4) 0.020(3) 0.005(3) 0.012(3) 0.000(3)
C29 0.027(4) 0.028(4) 0.016(3) 0.002(3) 0.007(3) 0.000(3)
C30 0.028(4) 0.040(4) 0.024(3) -0.004(3) 0.011(3) 0.001(4)
C31 0.019(4) 0.022(4) 0.018(3) 0.007(2) 0.005(2) -0.001(3)
C32 0.022(4) 0.020(4) 0.028(3) -0.001(3) 0.005(3) -0.004(3)
C33 0.022(4) 0.041(5) 0.032(4) -0.006(3) 0.000(3) 0.005(4)
C34 0.028(4) 0.028(4) 0.029(3) -0.002(3) -0.001(3) 0.007(3)

loop_
_atom_type_symbol
_atom_type_description
_atom_type_scat_dispersion_real
_atom_type_scat_dispersion_imag
_atom_type_scat_source
C C 0.0033 0.0016 'International Tables Vol C Tables 4.2.6.8 and 6.1.1.4'
H H 0.0000 0.0000 'International Tables Vol C Tables 4.2.6.8 and 6.1.1.4'
P P 0.1023 0.0942 'International Tables Vol C Tables 4.2.6.8 and 6.1.1.4'
Ir Ir -1.4442 7.9887 'International Tables Vol C Tables 4.2.6.8 and 6.1.1.4'

loop_
_geom_angle_atom_site_label_1
_geom_angle_atom_site_label_2
_geom_angle_atom_site_label_3
_geom_angle
P2 Ir1 P1 174.49(6)
P2 Ir1 H1I 93.1(17)
P1 Ir1 H1I 85.1(17)
P2 Ir1 H2I 82(2)
P1 Ir1 H2I 93(2)
H1I Ir1 H2I 72.00(6)
P2 Ir1 H3I 81.9(17)
P1 Ir1 H3I 96.5(17)
H1I Ir1 H3I 143.99(10)
H2I Ir1 H3I 72.00(9)
P2 Ir1 H4I 89.4(18)
P1 Ir1 H4I 95.1(18)
H1I Ir1 H4I 143.9(2)
H2I Ir1 H4I 143.8(3)
H3I Ir1 H4I 71.99(10)
P2 Ir1 H5I 98.1(19)
P1 Ir1 H5I 86.3(19)
H1I Ir1 H5I 72.00(7)
H2I Ir1 H5I 143.9(2)
H3I Ir1 H5I 143.98(8)
H4I Ir1 H5I 71.99(9)
C15 P1 C12 102.2(3)
C15 P1 C1 100.1(3)
C12 P1 C1 101.4(3)
C15 P1 Ir1 114.4(2)
C12 P1 Ir1 111.0(2)
C1 P1 Ir1 124.8(2)
C32 P2 C18 102.4(3)
C32 P2 C21 101.0(3)
C18 P2 C21 99.5(3)
C32 P2 Ir1 111.3(2)
C18 P2 Ir1 113.5(2)
C21 P2 Ir1 126.1(2)
C2 C1 P1 125.2(4)
C2 C1 H1A 106.0
P1 C1 H1A 106.0
C2 C1 H1B 106.0
P1 C1 H1B 106.0
H1A C1 H1B 106.3
C11 C2 C3 110.1(5)
C11 C2 C1 113.7(5)
C3 C2 C1 111.2(5)
C11 C2 C7 106.6(5)
C3 C2 C7 107.4(5)
C1 C2 C7 107.5(5)
C2 C3 C4 110.7(5)
C2 C3 H3A 109.5
C4 C3 H3A 109.5
C2 C3 H3B 109.5
C4 C3 H3B 109.5
H3A C3 H3B 108.1
C5 C4 C10 109.4(6)
C5 C4 C3 109.6(6)
C10 C4 C3 109.2(5)
C5 C4 H4 109.5
C10 C4 H4 109.5
C3 C4 H4 109.5
C4 C5 C6 109.5(6)
C4 C5 H5A 109.8
C6 C5 H5A 109.8
C4 C5 H5B 109.8
C6 C5 H5B 109.8
H5A C5 H5B 108.2
C8 C6 C5 108.5(6)
C8 C6 C7 110.0(6)
C5 C6 C7 109.6(6)
C8 C6 H6 109.5
C5 C6 H6 109.5
C7 C6 H6 109.5
C6 C7 C2 111.2(5)
C6 C7 H7A 109.4
C2 C7 H7A 109.4
C6 C7 H7B 109.4
C2 C7 H7B 109.4
H7A C7 H7B 108.0
C6 C8 C9 109.8(6)
C6 C8 H8A 109.7
C9 C8 H8A 109.7
C6 C8 H8B 109.7
C9 C8 H8B 109.7
H8A C8 H8B 108.2
C11 C9 C10 110.3(5)
C11 C9 C8 108.9(6)
C10 C9 C8 109.1(6)
C11 C9 H9 109.5
C10 C9 H9 109.5
C8 C9 H9 109.5
C9 C10 C4 108.9(5)
C9 C10 H10A 109.9
C4 C10 H10A 109.9
C9 C10 H10B 109.9
C4 C10 H10B 109.9
H10A C10 H10B 108.3
C9 C11 C2 111.3(5)
C9 C11 H11A 109.4
C2 C11 H11A 109.4
C9 C11 H11B 109.4
C2 C11 H11B 109.4
H11A C11 H11B 108.0
C13 C12 C14 109.9(5)
C13 C12 P1 111.6(5)
C14 C12 P1 115.0(5)
C13 C12 H12 106.6
C14 C12 H12 106.6
P1 C12 H12 106.6
C12 C13 H13A 109.5
C12 C13 H13B 109.5
H13A C13 H13B 109.5
C12 C13 H13C 109.5
H13A C13 H13C 109.5
H13B C13 H13C 109.5
C12 C14 H14A 109.5
C12 C14 H14B 109.5
H14A C14 H14B 109.5
C12 C14 H14C 109.5
H14A C14 H14C 109.5
H14B C14 H14C 109.5
C17 C15 C16 109.8(5)
C17 C15 P1 113.2(5)
C16 C15 P1 112.2(4)
C17 C15 H15 107.1
C16 C15 H15 107.1
P1 C15 H15 107.1
C15 C16 H16A 109.5
C15 C16 H16B 109.5
H16A C16 H16B 109.5
C15 C16 H16C 109.5
H16A C16 H16C 109.5
H16B C16 H16C 109.5
C15 C17 H17A 109.5
C15 C17 H17B 109.5
H17A C17 H17B 109.5
C15 C17 H17C 109.5
H17A C17 H17C 109.5
H17B C17 H17C 109.5
C19 C18 C20 110.2(5)
C19 C18 P2 112.2(5)
C20 C18 P2 113.1(5)
C19 C18 H18 107.0
C20 C18 H18 107.0
P2 C18 H18 107.0
C18 C19 H19A 109.5
C18 C19 H19B 109.5
H19A C19 H19B 109.5
C18 C19 H19C 109.5
H19A C19 H19C 109.5
H19B C19 H19C 109.5
C18 C20 H20A 109.5
C18 C20 H20B 109.5
H20A C20 H20B 109.5
C18 C20 H20C 109.5
H20A C20 H20C 109.5
H20B C20 H20C 109.5
C22 C21 P2 125.3(4)
C22 C21 H21A 106.0
P2 C21 H21A 106.0
C22 C21 H21B 106.0
P2 C21 H21B 106.0
H21A C21 H21B 106.3
C23 C22 C21 112.1(5)
C23 C22 C31 110.1(5)
C21 C22 C31 112.4(5)
C23 C22 C29 106.8(5)
C21 C22 C29 108.0(5)
C31 C22 C29 107.2(5)
C24 C23 C22 111.3(5)
C24 C23 H23A 109.4
C22 C23 H23A 109.4
C24 C23 H23B 109.4
C22 C23 H23B 109.4
H23A C23 H23B 108.0
C23 C24 C30 110.5(5)
C23 C24 C25 109.2(5)
C30 C24 C25 109.5(5)
C23 C24 H24 109.2
C30 C24 H24 109.2
C25 C24 H24 109.2
C26 C25 C24 109.7(5)
C26 C25 H25A 109.7
C24 C25 H25A 109.7
C26 C25 H25B 109.7
C24 C25 H25B 109.7
H25A C25 H25B 108.2
C31 C26 C25 109.2(5)
C31 C26 C27 109.3(5)
C25 C26 C27 108.7(5)
C31 C26 H26 109.9
C25 C26 H26 109.9
C27 C26 H26 109.9
C28 C27 C26 109.6(5)
C28 C27 H27A 109.8
C26 C27 H27A 109.8
C28 C27 H27B 109.8
C26 C27 H27B 109.8
H27A C27 H27B 108.2
C27 C28 C29 109.5(5)
C27 C28 C30 108.6(6)
C29 C28 C30 110.5(5)
C27 C28 H28 109.4
C29 C28 H28 109.4
C30 C28 H28 109.4
C28 C29 C22 111.1(5)
C28 C29 H29A 109.4
C22 C29 H29A 109.4
C28 C29 H29B 109.4
C22 C29 H29B 109.4
H29A C29 H29B 108.0
C24 C30 C28 108.5(5)
C24 C30 H30A 110.0
C28 C30 H30A 110.0
C24 C30 H30B 110.0
C28 C30 H30B 110.0
H30A C30 H30B 108.4
C26 C31 C22 111.0(5)
C26 C31 H31A 109.4
C22 C31 H31A 109.4
C26 C31 H31B 109.4
C22 C31 H31B 109.4
H31A C31 H31B 108.0
C33 C32 C34 109.8(5)
C33 C32 P2 115.2(5)
C34 C32 P2 111.4(5)
C33 C32 H32 106.6
C34 C32 H32 106.6
P2 C32 H32 106.6
C32 C33 H33A 109.5
C32 C33 H33B 109.5
H33A C33 H33B 109.5
C32 C33 H33C 109.5
H33A C33 H33C 109.5
H33B C33 H33C 109.5
C32 C34 H34A 109.5
C32 C34 H34B 109.5
H34A C34 H34B 109.5
C32 C34 H34C 109.5
H34A C34 H34C 109.5
H34B C34 H34C 109.5

loop_
_geom_bond_atom_site_label_1
_geom_bond_atom_site_label_2
_geom_bond_distance
Ir1 P2 2.326(2)
Ir1 P1 2.332(2)
Ir1 H1I 1.5399(16)
Ir1 H2I 1.540(2)
Ir1 H3I 1.5399(15)
Ir1 H4I 1.5399(15)
Ir1 H5I 1.5398(19)
P1 C15 1.860(7)
P1 C12 1.872(6)
P1 C1 1.879(7)
P2 C32 1.867(7)
P2 C18 1.872(7)
P2 C21 1.887(6)
C1 C2 1.543(9)
C1 H1A 0.9900
C1 H1B 0.9900
C2 C11 1.542(8)
C2 C3 1.542(9)
C2 C7 1.552(9)
C3 C4 1.557(9)
C3 H3A 0.9900
C3 H3B 0.9900
C4 C5 1.531(10)
C4 C10 1.552(9)
C4 H4 1.0000
C5 C6 1.542(11)
C5 H5A 0.9900
C5 H5B 0.9900
C6 C8 1.522(9)
C6 C7 1.543(10)
C6 H6 1.0000
C7 H7A 0.9900
C7 H7B 0.9900
C8 C9 1.542(9)
C8 H8A 0.9900
C8 H8B 0.9900
C9 C11 1.537(9)
C9 C10 1.541(10)
C9 H9 1.0000
C10 H10A 0.9900
C10 H10B 0.9900
C11 H11A 0.9900
C11 H11B 0.9900
C12 C13 1.549(9)
C12 C14 1.551(9)
C12 H12 1.0000
C13 H13A 0.9800
C13 H13B 0.9800
C13 H13C 0.9800
C14 H14A 0.9800
C14 H14B 0.9800
C14 H14C 0.9800
C15 C17 1.538(9)
C15 C16 1.561(8)
C15 H15 1.0000
C16 H16A 0.9800
C16 H16B 0.9800
C16 H16C 0.9800
C17 H17A 0.9800
C17 H17B 0.9800
C17 H17C 0.9800
C18 C19 1.528(10)
C18 C20 1.548(8)
C18 H18 1.0000
C19 H19A 0.9800
C19 H19B 0.9800
C19 H19C 0.9800
C20 H20A 0.9800
C20 H20B 0.9800
C20 H20C 0.9800
C21 C22 1.543(8)
C21 H21A 0.9900
C21 H21B 0.9900
C22 C23 1.537(9)
C22 C31 1.547(8)
C22 C29 1.564(8)
C23 C24 1.527(9)
C23 H23A 0.9900
C23 H23B 0.9900
C24 C30 1.539(8)
C24 C25 1.547(9)
C24 H24 1.0000
C25 C26 1.542(9)
C25 H25A 0.9900
C25 H25B 0.9900
C26 C31 1.539(8)
C26 C27 1.561(8)
C26 H26 1.0000
C27 C28 1.540(9)
C27 H27A 0.9900
C27 H27B 0.9900
C28 C29 1.542(9)
C28 C30 1.544(10)
C28 H28 1.0000
C29 H29A 0.9900
C29 H29B 0.9900
C30 H30A 0.9900
C30 H30B 0.9900
C31 H31A 0.9900
C31 H31B 0.9900
C32 C33 1.531(9)
C32 C34 1.547(9)
C32 H32 1.0000
C33 H33A 0.9800
C33 H33B 0.9800
C33 H33C 0.9800
C34 H34A 0.9800
C34 H34B 0.9800
C34 H34C 0.9800
